data_4341789
loop_
_publ_author_name
'Victor, Eric'
'Kim, Sunghee'
'Lippard, Stephen J.'

_publ_section_title
;
 Synthesis of Bis(imidazole) Metal Complexes and Their Use in Rapid NO
 Detection and Quantification Devices.
;
_journal_name_full 'Inorganic chemistry'
_journal_page_first 141124151214003
_journal_paper_doi 10.1021/ic501765g
_journal_year 2014
_chemical_formula_sum 'C33 H38 Cl4 Fe2 N12 O14'
_chemical_formula_weight 1080.25
_chemical_name_systematic
;

 ?

;
_space_group_IT_number 14
_symmetry_cell_setting monoclinic
_symmetry_space_group_name_Hall '-P 2ybc'
_symmetry_space_group_name_H-M 'P 1 21/c 1'
_atom_sites_solution_hydrogens geom
_atom_sites_solution_primary direct
_atom_sites_solution_secondary difmap
_audit_creation_method SHELXL-97
_cell_angle_alpha 90.00
_cell_angle_beta 93.3630(10)
_cell_angle_gamma 90.00
_cell_formula_units_Z 2
_cell_length_a 9.5406(3)
_cell_length_b 13.6635(5)
_cell_length_c 17.0781(6)
_cell_measurement_reflns_used 9463
_cell_measurement_temperature 100(2)
_cell_measurement_theta_max 30.49
_cell_measurement_theta_min 2.39
_cell_volume 2222.43(13)
_computing_cell_refinement 'Bruker SMART'
_computing_data_collection 'Bruker SMART'
_computing_data_reduction 'Bruker SAINT'
_computing_molecular_graphics 'Bruker SHELXTL'
_computing_publication_material 'Bruker SHELXTL'
_computing_structure_refinement 'SHELXL-97 (Sheldrick, 1997)'
_computing_structure_solution 'SHELXS-97 (Sheldrick, 1990)'
_diffrn_ambient_temperature 100(2)
_diffrn_measured_fraction_theta_full 0.973
_diffrn_measured_fraction_theta_max 0.973
_diffrn_measurement_device_type 'CCD area detector'
_diffrn_measurement_method 'phi and omega scans'
_diffrn_radiation_monochromator graphite
_diffrn_radiation_source 'fine-focus sealed tube'
_diffrn_radiation_type MoK\a
_diffrn_radiation_wavelength 0.71073
_diffrn_reflns_av_R_equivalents 0.0219
_diffrn_reflns_av_sigmaI/netI 0.0123
_diffrn_reflns_limit_h_max 13
_diffrn_reflns_limit_h_min -13
_diffrn_reflns_limit_k_max 19
_diffrn_reflns_limit_k_min -19
_diffrn_reflns_limit_l_max 24
_diffrn_reflns_limit_l_min -24
_diffrn_reflns_number 47579
_diffrn_reflns_theta_full 30.52
_diffrn_reflns_theta_max 30.52
_diffrn_reflns_theta_min 1.91
_exptl_absorpt_coefficient_mu 0.971
_exptl_absorpt_correction_T_max 0.7461
_exptl_absorpt_correction_T_min 0.6563
_exptl_absorpt_correction_type multi-scan
_exptl_absorpt_process_details 'Blessing 1995'
_exptl_crystal_colour orange
_exptl_crystal_density_diffrn 1.614
_exptl_crystal_density_meas ?
_exptl_crystal_density_method 'not measured'
_exptl_crystal_description shard
_exptl_crystal_F_000 1104
_exptl_crystal_size_max 0.39
_exptl_crystal_size_mid 0.24
_exptl_crystal_size_min 0.15
_refine_diff_density_max 1.068
_refine_diff_density_min -1.187
_refine_diff_density_rms 0.076
_refine_ls_extinction_method none
_refine_ls_goodness_of_fit_ref 2.102
_refine_ls_hydrogen_treatment constr
_refine_ls_matrix_type full
_refine_ls_number_parameters 310
_refine_ls_number_reflns 6633
_refine_ls_number_restraints 7
_refine_ls_restrained_S_all 2.141
_refine_ls_R_factor_all 0.0397
_refine_ls_R_factor_gt 0.0368
_refine_ls_shift/su_max 0.001
_refine_ls_shift/su_mean 0.000
_refine_ls_structure_factor_coef Fsqd
_refine_ls_weighting_details 'calc w=1/[\s^2^(Fo^2^)+(0.0517P)^2^+0.0000P] where P=(Fo^2^+2Fc^2^)/3'
_refine_ls_weighting_scheme calc
_refine_ls_wR_factor_gt 0.1309
_refine_ls_wR_factor_ref 0.1329
_reflns_number_gt 6154
_reflns_number_total 6633
_reflns_threshold_expression >2sigma(I)
_cod_data_source_file ic501765g_si_002.cif
_cod_data_source_block 7*[Fe(BIPhMe)(NO3)2Cl]
_cod_depositor_comments
;
The following automatic conversions were performed:

'_symmetry_cell_setting' value 'Monoclinic' changed to 'monoclinic'
according to
/home/saulius/struct/COD-crude-data--automatic-downloads/rss-feeds/ACS/lib/dictionaries/cif_core.dic
dictionary named 'cif_core.dic' version 2.4.2 from 2011-04-26.

Automatic conversion script
Id: cif_fix_values 2935 2014-11-11 08:27:57Z andrius 

The following automatic conversions were performed:

'_exptl_crystal_density_meas' value 'not measured' was changed to '?'
- the value is perceived as not measured.

Automatic conversion script
Id: cif_fix_values 3008 2015-01-20 13:52:24Z robertas 
;
_cod_original_sg_symbol_H-M P2(1)/c
_cod_database_code 4341789

loop_
_symmetry_equiv_pos_as_xyz
'x, y, z'
'-x, y+1/2, -z+1/2'
'-x, -y, -z'
'x, -y-1/2, z-1/2'

loop_
_atom_site_label
_atom_site_type_symbol
_atom_site_fract_x
_atom_site_fract_y
_atom_site_fract_z
_atom_site_U_iso_or_equiv
_atom_site_adp_type
_atom_site_occupancy
_atom_site_symmetry_multiplicity
_atom_site_calc_flag
_atom_site_refinement_flags
_atom_site_disorder_group
Fe1 Fe 0.64255(2) -0.426603(14) 0.340997(12) 0.01504(9) Uani 1 1 d . .
Cl1 Cl 0.66350(4) -0.53171(2) 0.44357(2) 0.02063(10) Uani 1 1 d . .
N5 N 0.59270(13) -0.55757(9) 0.23967(7) 0.0160(2) Uani 1 1 d U .
O1 O 0.62900(12) -0.30203(8) 0.42057(7) 0.0217(2) Uani 1 1 d . .
O5 O 0.49530(12) -0.51702(8) 0.27569(7) 0.0234(2) Uani 1 1 d U .
N6 N 0.61721(13) -0.32797(9) 0.24836(7) 0.0160(2) Uani 1 1 d . .
O4 O 0.71485(13) -0.53422(8) 0.25669(7) 0.0260(3) Uani 1 1 d . .
O17 O 0.88670(12) -0.14821(7) 0.25988(7) 0.0215(2) Uani 1 1 d . .
O3 O 0.42535(14) -0.25655(9) 0.46032(7) 0.0289(3) Uani 1 1 d . .
N9 N 0.64152(13) -0.21237(9) 0.16030(7) 0.0181(2) Uani 1 1 d . .
O2 O 0.44278(12) -0.37586(8) 0.37559(6) 0.0221(2) Uani 1 1 d . .
N2 N 0.49650(14) -0.30890(9) 0.42057(7) 0.0203(3) Uani 1 1 d . .
C11 C 0.94425(16) -0.27787(11) 0.17215(9) 0.0191(3) Uani 1 1 d . .
C5 C 0.91655(15) -0.31207(10) 0.31124(8) 0.0158(3) Uani 1 1 d . .
N4 N 1.05181(13) -0.30478(9) 0.34005(8) 0.0180(2) Uani 1 1 d . .
C1 C 0.86059(15) -0.24896(10) 0.24298(8) 0.0158(3) Uani 1 1 d . .
C10 C 0.70623(15) -0.26378(10) 0.21986(8) 0.0157(3) Uani 1 1 d . .
N1 N 0.85417(13) -0.38693(9) 0.34528(7) 0.0170(2) Uani 1 1 d . .
C3 C 1.07693(16) -0.37919(11) 0.39311(9) 0.0217(3) Uani 1 1 d . .
H3 H 1.1630 -0.3929 0.4218 0.026 Uiso 1 1 calc R .
O6 O 0.55990(15) -0.62180(9) 0.18779(8) 0.0324(3) Uani 1 1 d . .
C2 C 0.95486(17) -0.42921(11) 0.39649(10) 0.0219(3) Uani 1 1 d . .
H2 H 0.9405 -0.4845 0.4288 0.026 Uiso 1 1 calc R .
C9 C 0.69944(18) -0.13618(12) 0.11033(10) 0.0241(3) Uani 1 1 d . .
H9A H 0.7592 -0.0920 0.1428 0.036 Uiso 1 1 calc R .
H9B H 0.6223 -0.0989 0.0842 0.036 Uiso 1 1 calc R .
H9C H 0.7552 -0.1670 0.0707 0.036 Uiso 1 1 calc R .
C17 C 0.8162(2) -0.11269(12) 0.32636(11) 0.0292(4) Uani 1 1 d . .
H17A H 0.7154 -0.1261 0.3188 0.044 Uiso 1 1 calc R .
H17B H 0.8311 -0.0420 0.3316 0.044 Uiso 1 1 calc R .
H17C H 0.8539 -0.1457 0.3740 0.044 Uiso 1 1 calc R .
C7 C 0.49105(15) -0.31695(11) 0.20454(9) 0.0189(3) Uani 1 1 d . .
H7 H 0.4078 -0.3534 0.2113 0.023 Uiso 1 1 calc R .
C12 C 1.03832(17) -0.21496(12) 0.13882(10) 0.0253(3) Uani 1 1 d . .
H12 H 1.0520 -0.1506 0.1590 0.030 Uiso 1 1 calc R .
C4 C 1.16002(17) -0.23280(12) 0.32133(10) 0.0253(3) Uani 1 1 d . .
H4A H 1.2025 -0.2521 0.2728 0.038 Uiso 1 1 calc R .
H4B H 1.2326 -0.2304 0.3643 0.038 Uiso 1 1 calc R .
H4C H 1.1168 -0.1681 0.3144 0.038 Uiso 1 1 calc R .
C8 C 0.50616(16) -0.24572(11) 0.15061(9) 0.0199(3) Uani 1 1 d . .
H8 H 0.4361 -0.2231 0.1131 0.024 Uiso 1 1 calc R .
C16 C 0.9248(2) -0.37161(13) 0.14237(10) 0.0296(4) Uani 1 1 d . .
H16 H 0.8603 -0.4147 0.1650 0.035 Uiso 1 1 calc R .
C14 C 1.0926(3) -0.33948(18) 0.04571(12) 0.0436(5) Uani 1 1 d . .
H14 H 1.1423 -0.3602 0.0021 0.052 Uiso 1 1 calc R .
C13 C 1.1127(2) -0.24657(14) 0.07562(11) 0.0333(4) Uani 1 1 d . .
H13 H 1.1776 -0.2038 0.0530 0.040 Uiso 1 1 calc R .
C15 C 0.9998(3) -0.40267(16) 0.07925(13) 0.0451(6) Uani 1 1 d . .
H15 H 0.9873 -0.4672 0.0593 0.054 Uiso 1 1 calc R .
Cl1S Cl 0.36124(17) -0.0062(2) 0.52461(14) 0.0994(7) Uani 0.50 1 d P 1
C1S C 0.5205(6) 0.0139(6) 0.4794(4) 0.0706(17) Uani 0.50 1 d P 1
H1S1 H 0.4983 0.0847 0.4796 0.085 Uiso 0.50 1 calc PR 1
H1S2 H 0.4748 -0.0138 0.4308 0.085 Uiso 0.50 1 calc PR 1
Cl2S Cl 0.65712(14) -0.04253(10) 0.53078(10) 0.0578(3) Uani 0.50 1 d P 1

loop_
_atom_site_aniso_label
_atom_site_aniso_U_11
_atom_site_aniso_U_22
_atom_site_aniso_U_33
_atom_site_aniso_U_23
_atom_site_aniso_U_13
_atom_site_aniso_U_12
Fe1 0.01420(13) 0.01592(13) 0.01484(13) 0.00187(6) -0.00058(8) -0.00051(6)
Cl1 0.02345(19) 0.02031(17) 0.01785(18) 0.00502(11) -0.00106(13) -0.00225(12)
N5 0.0176(5) 0.0156(4) 0.0152(5) 0.0047(4) 0.0041(4) 0.0037(4)
O1 0.0196(5) 0.0246(5) 0.0208(5) -0.0004(4) -0.0013(4) 0.0012(4)
O5 0.0226(5) 0.0237(5) 0.0239(5) -0.0011(4) 0.0027(4) 0.0012(4)
N6 0.0148(5) 0.0179(5) 0.0153(6) 0.0013(4) -0.0002(4) 0.0020(4)
O4 0.0238(6) 0.0261(6) 0.0278(6) -0.0024(4) 0.0002(5) -0.0002(4)
O17 0.0253(6) 0.0142(4) 0.0245(6) -0.0014(4) -0.0026(4) -0.0020(4)
O3 0.0315(7) 0.0355(6) 0.0202(6) 0.0009(5) 0.0057(5) 0.0122(5)
N9 0.0192(6) 0.0185(5) 0.0163(6) 0.0039(4) -0.0023(4) 0.0021(5)
O2 0.0202(5) 0.0272(5) 0.0186(5) 0.0007(4) 0.0001(4) -0.0007(4)
N2 0.0217(6) 0.0243(6) 0.0149(6) 0.0041(4) 0.0005(5) 0.0033(5)
C11 0.0174(6) 0.0226(6) 0.0174(7) 0.0026(5) 0.0013(5) 0.0001(5)
C5 0.0155(6) 0.0170(6) 0.0146(6) 0.0000(5) -0.0008(5) 0.0006(5)
N4 0.0144(6) 0.0210(6) 0.0182(6) 0.0017(4) -0.0015(4) -0.0013(4)
C1 0.0164(6) 0.0141(6) 0.0166(6) 0.0016(4) -0.0016(5) 0.0003(5)
C10 0.0165(6) 0.0159(6) 0.0143(6) 0.0007(4) -0.0012(5) 0.0020(5)
N1 0.0153(6) 0.0185(5) 0.0169(6) 0.0030(4) -0.0021(4) -0.0004(4)
C3 0.0185(7) 0.0246(7) 0.0213(7) 0.0032(5) -0.0050(5) 0.0004(6)
O6 0.0340(7) 0.0305(6) 0.0323(7) -0.0109(5) -0.0020(5) -0.0014(5)
C2 0.0187(7) 0.0246(7) 0.0215(8) 0.0057(5) -0.0053(6) 0.0013(5)
C9 0.0245(8) 0.0257(7) 0.0220(8) 0.0105(6) -0.0008(6) -0.0005(6)
C17 0.0338(9) 0.0222(7) 0.0310(9) -0.0094(6) -0.0030(7) 0.0035(6)
C7 0.0154(6) 0.0219(6) 0.0188(7) 0.0007(5) -0.0030(5) 0.0021(5)
C12 0.0223(7) 0.0290(7) 0.0243(8) 0.0069(6) 0.0003(6) -0.0054(6)
C4 0.0178(7) 0.0299(8) 0.0276(8) 0.0046(6) -0.0029(6) -0.0083(6)
C8 0.0180(7) 0.0232(7) 0.0179(7) 0.0015(5) -0.0034(5) 0.0042(5)
C16 0.0398(10) 0.0260(7) 0.0243(8) -0.0023(6) 0.0128(7) -0.0052(7)
C14 0.0502(13) 0.0545(12) 0.0282(10) 0.0000(9) 0.0210(9) 0.0014(10)
C13 0.0263(8) 0.0474(10) 0.0268(9) 0.0108(7) 0.0072(7) -0.0056(7)
C15 0.0692(16) 0.0369(10) 0.0317(10) -0.0078(8) 0.0241(10) -0.0038(10)
Cl1S 0.0404(8) 0.1457(19) 0.1118(16) -0.0515(15) 0.0033(9) 0.0184(10)
C1S 0.044(3) 0.107(5) 0.060(4) 0.006(4) -0.003(3) -0.006(3)
Cl2S 0.0382(6) 0.0496(6) 0.0856(10) 0.0196(6) 0.0025(6) -0.0059(5)

loop_
_atom_type_symbol
_atom_type_description
_atom_type_scat_dispersion_real
_atom_type_scat_dispersion_imag
_atom_type_scat_source
C C 0.0033 0.0016 'International Tables Vol C Tables 4.2.6.8 and 6.1.1.4'
H H 0.0000 0.0000 'International Tables Vol C Tables 4.2.6.8 and 6.1.1.4'
N N 0.0061 0.0033 'International Tables Vol C Tables 4.2.6.8 and 6.1.1.4'
O O 0.0106 0.0060 'International Tables Vol C Tables 4.2.6.8 and 6.1.1.4'
Cl Cl 0.1484 0.1585 'International Tables Vol C Tables 4.2.6.8 and 6.1.1.4'
Fe Fe 0.3463 0.8444 'International Tables Vol C Tables 4.2.6.8 and 6.1.1.4'

loop_
_geom_angle_atom_site_label_1
_geom_angle_atom_site_label_2
_geom_angle_atom_site_label_3
_geom_angle
_geom_angle_site_symmetry_1
_geom_angle_site_symmetry_3
N6 Fe1 N1 85.84(5) . .
N6 Fe1 O5 86.22(5) . .
N1 Fe1 O5 140.70(5) . .
N6 Fe1 O2 86.25(4) . .
N1 Fe1 O2 141.27(5) . .
O5 Fe1 O2 76.28(4) . .
N6 Fe1 O1 87.70(4) . .
N1 Fe1 O1 82.44(5) . .
O5 Fe1 O1 135.55(4) . .
O2 Fe1 O1 59.40(4) . .
N6 Fe1 O4 87.83(5) . .
N1 Fe1 O4 81.75(5) . .
O5 Fe1 O4 59.52(4) . .
O2 Fe1 O4 135.69(5) . .
O1 Fe1 O4 163.84(4) . .
N6 Fe1 Cl1 178.03(4) . .
N1 Fe1 Cl1 95.53(3) . .
O5 Fe1 Cl1 93.59(3) . .
O2 Fe1 Cl1 91.80(3) . .
O1 Fe1 Cl1 91.07(3) . .
O4 Fe1 Cl1 93.76(3) . .
O4 N5 O5 118.89(13) . .
O4 N5 O6 122.39(13) . .
O5 N5 O6 118.71(13) . .
N2 O1 Fe1 92.16(9) . .
N5 O5 Fe1 91.59(9) . .
C10 N6 C7 106.43(12) . .
C10 N6 Fe1 130.96(10) . .
C7 N6 Fe1 122.58(10) . .
N5 O4 Fe1 89.94(9) . .
C1 O17 C17 113.67(12) . .
C10 N9 C8 107.63(12) . .
C10 N9 C9 129.13(13) . .
C8 N9 C9 123.21(12) . .
N2 O2 Fe1 93.74(8) . .
O3 N2 O1 122.97(14) . .
O3 N2 O2 122.42(14) . .
O1 N2 O2 114.62(12) . .
C16 C11 C12 119.82(15) . .
C16 C11 C1 117.45(13) . .
C12 C11 C1 122.72(14) . .
N1 C5 N4 109.72(12) . .
N1 C5 C1 128.54(13) . .
N4 C5 C1 121.30(13) . .
C5 N4 C3 108.07(12) . .
C5 N4 C4 129.29(13) . .
C3 N4 C4 122.65(13) . .
O17 C1 C10 109.71(11) . .
O17 C1 C5 110.06(11) . .
C10 C1 C5 114.57(12) . .
O17 C1 C11 108.33(11) . .
C10 C1 C11 107.55(12) . .
C5 C1 C11 106.37(11) . .
N6 C10 N9 110.08(13) . .
N6 C10 C1 128.54(12) . .
N9 C10 C1 121.29(13) . .
C5 N1 C2 106.50(12) . .
C5 N1 Fe1 129.74(10) . .
C2 N1 Fe1 123.14(10) . .
C2 C3 N4 106.53(13) . .
C3 C2 N1 109.17(13) . .
C8 C7 N6 108.74(13) . .
C11 C12 C13 119.73(16) . .
C7 C8 N9 107.11(13) . .
C11 C16 C15 120.07(17) . .
C13 C14 C15 120.00(18) . .
C14 C13 C12 120.41(16) . .
C14 C15 C16 119.97(19) . .
C1S Cl1S Cl2S 96.1(4) 3_656 3_656
C1S Cl1S C1S 26.8(5) 3_656 .
Cl2S Cl1S C1S 69.4(3) 3_656 .
C1S C1S Cl1S 118.7(11) 3_656 3_656
C1S C1S Cl2S 76.3(9) 3_656 .
Cl1S C1S Cl2S 42.4(3) 3_656 .
C1S C1S Cl2S 73.2(8) 3_656 3_656
Cl1S C1S Cl2S 168.0(6) 3_656 3_656
Cl2S C1S Cl2S 149.5(4) . 3_656
C1S C1S Cl1S 34.5(7) 3_656 .
Cl1S C1S Cl1S 153.2(5) 3_656 .
Cl2S C1S Cl1S 110.8(3) . .
Cl2S C1S Cl1S 38.72(16) 3_656 .
Cl1S Cl2S C1S 41.4(2) 3_656 .
Cl1S Cl2S C1S 71.9(2) 3_656 3_656
C1S Cl2S C1S 30.5(4) . 3_656

loop_
_geom_bond_atom_site_label_1
_geom_bond_atom_site_label_2
_geom_bond_distance
_geom_bond_site_symmetry_2
Fe1 N6 2.0816(12) .
Fe1 N1 2.0876(12) .
Fe1 O5 2.1355(11) .
Fe1 O2 2.1435(12) .
Fe1 O1 2.1866(11) .
Fe1 O4 2.1971(12) .
Fe1 Cl1 2.2650(4) .
N5 O4 1.2267(17) .
N5 O5 1.2713(16) .
N5 O6 1.2729(17) .
O1 N2 1.2675(17) .
N6 C10 1.3326(18) .
N6 C7 1.3877(18) .
O17 C1 1.4254(16) .
O17 C17 1.438(2) .
O3 N2 1.2196(17) .
N9 C10 1.3548(17) .
N9 C8 1.370(2) .
N9 C9 1.4740(19) .
O2 N2 1.2819(17) .
C11 C16 1.386(2) .
C11 C12 1.389(2) .
C11 C1 1.539(2) .
C5 N1 1.3337(18) .
C5 N4 1.3575(18) .
C5 C1 1.5213(19) .
N4 C3 1.3736(19) .
N4 C4 1.4745(19) .
C1 C10 1.516(2) .
N1 C2 1.3868(19) .
C3 C2 1.354(2) .
C7 C8 1.353(2) .
C12 C13 1.395(2) .
C16 C15 1.395(3) .
C14 C13 1.378(3) .
C14 C15 1.384(3) .
Cl1S C1S 1.139(6) 3_656
Cl1S Cl2S 1.162(3) 3_656
Cl1S C1S 1.765(6) .
C1S C1S 0.908(11) 3_656
C1S Cl1S 1.139(6) 3_656
C1S Cl2S 1.712(7) .
C1S Cl2S 1.738(7) 3_656
Cl2S Cl1S 1.162(3) 3_656
Cl2S C1S 1.738(7) 3_656
